data_4028023
loop_
_publ_author_name
'Liang Lu'
'Wei Zhang'
'Sangkil Nam'
'David A. Horne'
'Richard Jove'
'Rich G. Carter'

_publ_section_title
;
 Amphidinolide B: Total Synthesis, Structural Investigation, and
 Biological Evaluation
;
_journal_name_full 'Journal of Organic Chemistry'
_journal_page_first 2213
_journal_page_last 2247
_journal_paper_doi 10.1021/jo3026077
_journal_volume 78
_journal_year 2013
_chemical_formula_sum 'C54 H70 O8 Si4'
_chemical_formula_weight 959.46
_chemical_name_systematic
; 
 ? 
;
_space_group_IT_number 4
_symmetry_cell_setting monoclinic
_symmetry_space_group_name_Hall 'P 2yb'
_symmetry_space_group_name_H-M 'P 1 21 1'
_atom_sites_solution_hydrogens geom
_atom_sites_solution_primary direct
_atom_sites_solution_secondary difmap
_audit_creation_method SHELXL-97
_cell_angle_alpha 90.00
_cell_angle_beta 107.571(3)
_cell_angle_gamma 90.00
_cell_formula_units_Z 2
_cell_length_a 11.506(3)
_cell_length_b 22.806(5)
_cell_length_c 12.710(3)
_cell_measurement_temperature 173(2)
_cell_volume 3179.6(13)
_computing_structure_refinement 'SHELXL-97 (Sheldrick, 1997)'
_computing_structure_solution 'SHELXS-97 (Sheldrick, 1990)'
_diffrn_ambient_temperature 173(2)
_diffrn_measured_fraction_theta_full 1.000
_diffrn_measured_fraction_theta_max 1.000
_diffrn_radiation_monochromator graphite
_diffrn_radiation_source 'fine-focus sealed tube'
_diffrn_radiation_type MoK\a
_diffrn_radiation_wavelength 0.71073
_diffrn_reflns_av_R_equivalents 0.0585
_diffrn_reflns_av_sigmaI/netI 0.0729
_diffrn_reflns_limit_h_max 13
_diffrn_reflns_limit_h_min -13
_diffrn_reflns_limit_k_max 27
_diffrn_reflns_limit_k_min -27
_diffrn_reflns_limit_l_max 15
_diffrn_reflns_limit_l_min -15
_diffrn_reflns_number 29953
_diffrn_reflns_theta_full 25.00
_diffrn_reflns_theta_max 25.00
_diffrn_reflns_theta_min 1.68
_exptl_absorpt_coefficient_mu 0.136
_exptl_absorpt_correction_T_max 0.9838
_exptl_absorpt_correction_T_min 0.9539
_exptl_crystal_density_diffrn 1.002
_exptl_crystal_F_000 1028
_exptl_crystal_size_max 0.35
_exptl_crystal_size_mid 0.26
_exptl_crystal_size_min 0.12
_refine_diff_density_max 0.414
_refine_diff_density_min -0.313
_refine_diff_density_rms 0.054
_refine_ls_abs_structure_details 'Flack H D (1983), Acta Cryst. A39, 876-881'
_refine_ls_abs_structure_Flack 0.04(15)
_refine_ls_extinction_method none
_refine_ls_goodness_of_fit_ref 0.999
_refine_ls_hydrogen_treatment mixed
_refine_ls_matrix_type full
_refine_ls_number_parameters 781
_refine_ls_number_reflns 11186
_refine_ls_number_restraints 1
_refine_ls_restrained_S_all 0.999
_refine_ls_R_factor_all 0.0986
_refine_ls_R_factor_gt 0.0709
_refine_ls_shift/su_max 0.354
_refine_ls_shift/su_mean 0.019
_refine_ls_structure_factor_coef Fsqd
_refine_ls_weighting_details 'calc w=1/[\s^2^(Fo^2^)+(0.1168P)^2^+0.4626P] where P=(Fo^2^+2Fc^2^)/3'
_refine_ls_weighting_scheme calc
_refine_ls_wR_factor_gt 0.1756
_refine_ls_wR_factor_ref 0.1980
_reflns_number_gt 8142
_reflns_number_total 11186
_reflns_threshold_expression >2sigma(I)
_cod_data_source_file jo3026077_si_002.cif
_cod_data_source_block rc34
_cod_original_cell_volume 3179.5(12)
_cod_database_code 4028023

loop_
_symmetry_equiv_pos_as_xyz
'x, y, z'
'-x, y+1/2, -z'

loop_
_atom_site_label
_atom_site_type_symbol
_atom_site_fract_x
_atom_site_fract_y
_atom_site_fract_z
_atom_site_U_iso_or_equiv
_atom_site_adp_type
_atom_site_occupancy
_atom_site_symmetry_multiplicity
_atom_site_calc_flag
_atom_site_refinement_flags
Si1 Si 0.09894(13) 0.67864(6) 0.77110(11) 0.0490(3) Uani 1 1 d .
Si2 Si 0.46364(13) 0.42710(7) 1.04820(11) 0.0549(4) Uani 1 1 d .
Si3 Si 0.05540(13) 0.43875(7) 0.43787(15) 0.0649(4) Uani 1 1 d .
Si4 Si 0.49915(14) 0.58527(6) 0.55921(13) 0.0549(4) Uani 1 1 d .
O1 O 0.1733(3) 0.62557(13) 0.8510(3) 0.0477(8) Uani 1 1 d .
O2 O 0.4339(3) 0.48327(14) 0.9651(3) 0.0495(8) Uani 1 1 d .
O3 O 0.2427(3) 0.42428(14) 0.7592(3) 0.0512(8) Uani 1 1 d .
O4 O 0.1780(3) 0.43640(14) 0.5404(3) 0.0588(9) Uani 1 1 d .
O5 O 0.4335(3) 0.53543(14) 0.6177(3) 0.0475(8) Uani 1 1 d .
O6 O 0.4715(3) 0.30444(15) 0.5792(3) 0.0550(9) Uani 1 1 d .
O7 O 0.6147(4) 0.2624(2) 0.7187(4) 0.0781(12) Uani 1 1 d .
O8 O 0.0779(5) 0.16122(18) 0.8318(4) 0.0872(14) Uani 1 1 d .
C1 C 0.2111(4) 0.60765(19) 0.9642(4) 0.0434(11) Uani 1 1 d .
C2 C 0.3292(4) 0.5729(2) 0.9826(4) 0.0416(10) Uani 1 1 d .
C3 C 0.3229(5) 0.5152(2) 0.9188(4) 0.0402(11) Uani 1 1 d .
C4 C 0.3048(5) 0.5242(2) 0.7985(4) 0.0440(12) Uani 1 1 d .
C5 C 0.2650(4) 0.4714(2) 0.7250(4) 0.0416(10) Uani 1 1 d .
C6 C 0.2477(4) 0.4812(2) 0.6029(4) 0.0437(11) Uani 1 1 d .
C7 C 0.3713(5) 0.4830(2) 0.5743(4) 0.0437(11) Uani 1 1 d .
C8 C 0.4475(4) 0.4271(2) 0.6123(4) 0.0455(11) Uani 1 1 d .
C9 C 0.4975(7) 0.4020(2) 0.5257(5) 0.0527(13) Uani 1 1 d .
C10 C 0.5580(6) 0.3422(2) 0.5513(5) 0.0603(14) Uani 1 1 d .
C11 C 0.5081(5) 0.2683(2) 0.6643(4) 0.0530(13) Uani 1 1 d .
C12 C 0.4047(4) 0.2359(2) 0.6857(4) 0.0519(12) Uani 1 1 d .
C13 C 0.4325(6) 0.1951(3) 0.7652(5) 0.0618(14) Uani 1 1 d .
C14 C 0.3508(7) 0.1562(3) 0.8035(6) 0.0703(16) Uani 1 1 d .
C15 C 0.3315(7) 0.1765(3) 0.9132(6) 0.0801(18) Uani 1 1 d .
C16 C 0.2445(7) 0.2286(3) 0.8942(6) 0.0714(17) Uani 1 1 d .
C17 C 0.1107(6) 0.2124(2) 0.8464(5) 0.0656(15) Uani 1 1 d .
C18 C 0.0201(8) 0.2585(3) 0.8199(6) 0.0697(17) Uani 1 1 d .
C19 C 0.0398(7) 0.3154(3) 0.8202(5) 0.0681(17) Uani 1 1 d .
C20 C -0.0544(8) 0.3625(3) 0.7969(6) 0.083(2) Uani 1 1 d .
C21 C -0.0260(5) 0.4115(2) 0.8820(4) 0.0567(13) Uani 1 1 d .
C22 C -0.1205(5) 0.4616(2) 0.8467(5) 0.0631(15) Uani 1 1 d .
C23 C -0.0879(5) 0.5159(2) 0.9155(5) 0.0585(14) Uani 1 1 d .
C24 C 0.0187(5) 0.5500(2) 0.9078(5) 0.0469(12) Uani 1 1 d .
C25 C 0.1110(4) 0.5703(2) 0.9882(4) 0.0423(11) Uani 1 1 d .
C26 C 0.2398(6) 0.6624(2) 1.0381(5) 0.0579(13) Uani 1 1 d .
C27 C 0.5452(6) 0.4365(3) 0.7199(5) 0.0614(14) Uani 1 1 d .
C28 C 0.5910(10) 0.3153(4) 0.4552(8) 0.090(3) Uani 1 1 d .
C29 C 0.2775(5) 0.2520(3) 0.6189(5) 0.0725(16) Uani 1 1 d .
C30 C -0.0215(8) 0.3891(3) 0.9945(6) 0.0734(19) Uani 1 1 d .
C31 C -0.1568(7) 0.5343(3) 0.9739(7) 0.0802(19) Uani 1 1 d .
C32 C 0.1283(6) 0.5580(3) 1.1084(5) 0.0656(15) Uani 1 1 d .
C33 C -0.0620(5) 0.6873(2) 0.7734(5) 0.0617(14) Uani 1 1 d .
H33A H -0.1048 0.7136 0.7121 0.074 Uiso 1 1 calc R
H33B H -0.1023 0.6485 0.7583 0.074 Uiso 1 1 calc R
C34 C -0.0800(6) 0.7109(3) 0.8780(5) 0.0748(17) Uani 1 1 d .
H34A H -0.1674 0.7134 0.8696 0.112 Uiso 1 1 calc R
H34B H -0.0436 0.7501 0.8930 0.112 Uiso 1 1 calc R
H34C H -0.0406 0.6847 0.9396 0.112 Uiso 1 1 calc R
C35 C 0.1818(6) 0.7503(2) 0.7995(5) 0.0657(15) Uani 1 1 d .
H35A H 0.1350 0.7801 0.7468 0.079 Uiso 1 1 calc R
H35B H 0.1865 0.7635 0.8749 0.079 Uiso 1 1 calc R
C36 C 0.3098(6) 0.7465(3) 0.7896(6) 0.082(2) Uani 1 1 d .
H36A H 0.3498 0.7848 0.8067 0.123 Uiso 1 1 calc R
H36B H 0.3056 0.7351 0.7142 0.123 Uiso 1 1 calc R
H36C H 0.3567 0.7172 0.8416 0.123 Uiso 1 1 calc R
C37 C 0.0941(5) 0.6525(3) 0.6301(4) 0.0602(14) Uani 1 1 d .
H37A H 0.1781 0.6421 0.6314 0.072 Uiso 1 1 calc R
H37B H 0.0449 0.6161 0.6142 0.072 Uiso 1 1 calc R
C38 C 0.0429(6) 0.6949(3) 0.5369(5) 0.088(2) Uani 1 1 d .
H38A H 0.0440 0.6768 0.4672 0.132 Uiso 1 1 calc R
H38B H 0.0927 0.7306 0.5496 0.132 Uiso 1 1 calc R
H38C H -0.0411 0.7048 0.5330 0.132 Uiso 1 1 calc R
C39 C 0.3228(6) 0.3967(3) 1.0678(5) 0.0681(16) Uani 1 1 d .
H39A H 0.2797 0.4284 1.0940 0.082 Uiso 1 1 calc R
H39B H 0.2689 0.3832 0.9955 0.082 Uiso 1 1 calc R
C40 C 0.3439(7) 0.3449(3) 1.1506(6) 0.088(2) Uani 1 1 d .
H40A H 0.2653 0.3313 1.1566 0.133 Uiso 1 1 calc R
H40B H 0.3954 0.3579 1.2232 0.133 Uiso 1 1 calc R
H40C H 0.3843 0.3127 1.1245 0.133 Uiso 1 1 calc R
C41 C 0.5733(8) 0.4462(5) 1.1781(6) 0.114(3) Uani 1 1 d .
H41A H 0.6046 0.4094 1.2181 0.136 Uiso 1 1 calc R
H41B H 0.6429 0.4659 1.1625 0.136 Uiso 1 1 calc R
C42 C 0.5311(9) 0.4831(5) 1.2502(7) 0.119(3) Uani 1 1 d .
H42A H 0.5976 0.4900 1.3183 0.179 Uiso 1 1 calc R
H42B H 0.4631 0.4639 1.2680 0.179 Uiso 1 1 calc R
H42C H 0.5035 0.5206 1.2136 0.179 Uiso 1 1 calc R
C43 C 0.5151(8) 0.3510(6) 0.9547(10) 0.159(6) Uani 1 1 d .
H43A H 0.5048 0.3116 0.9836 0.190 Uiso 1 1 calc R
H43B H 0.4797 0.3530 0.8735 0.190 Uiso 1 1 calc R
C44 C 0.6210(14) 0.3722(6) 0.9918(10) 0.237(11) Uani 1 1 d .
H44A H 0.6782 0.3485 0.9664 0.356 Uiso 1 1 calc R
H44B H 0.6458 0.3721 1.0727 0.356 Uiso 1 1 calc R
H44C H 0.6212 0.4125 0.9652 0.356 Uiso 1 1 calc R
C45 C 0.0249(6) 0.5139(3) 0.3724(6) 0.0790(18) Uani 1 1 d .
H45A H 0.0216 0.5426 0.4299 0.095 Uiso 1 1 calc R
H45B H 0.0944 0.5249 0.3457 0.095 Uiso 1 1 calc R
C46 C -0.0901(6) 0.5189(4) 0.2783(6) 0.095(2) Uani 1 1 d .
H46A H -0.0986 0.5590 0.2496 0.142 Uiso 1 1 calc R
H46B H -0.1600 0.5092 0.3040 0.142 Uiso 1 1 calc R
H46C H -0.0869 0.4916 0.2197 0.142 Uiso 1 1 calc R
C47 C -0.0751(9) 0.4071(6) 0.4570(12) 0.160(5) Uani 1 1 d .
H47A H -0.1376 0.4019 0.3846 0.192 Uiso 1 1 calc R
H47B H -0.0546 0.3679 0.4912 0.192 Uiso 1 1 calc R
C48 C -0.1223(16) 0.4425(6) 0.5251(10) 0.214(9) Uani 1 1 d .
H48A H -0.1960 0.4242 0.5338 0.322 Uiso 1 1 calc R
H48B H -0.1425 0.4813 0.4913 0.322 Uiso 1 1 calc R
H48C H -0.0612 0.4466 0.5976 0.322 Uiso 1 1 calc R
C49 C 0.0955(18) 0.3901(6) 0.3288(11) 0.281(13) Uani 1 1 d .
H49A H 0.0177 0.3827 0.2704 0.337 Uiso 1 1 calc R
H49B H 0.1452 0.4149 0.2949 0.337 Uiso 1 1 calc R
C50 C 0.1490(11) 0.3417(6) 0.3486(11) 0.168(6) Uani 1 1 d .
H50A H 0.1577 0.3253 0.2800 0.251 Uiso 1 1 calc R
H50B H 0.1014 0.3147 0.3792 0.251 Uiso 1 1 calc R
H50C H 0.2299 0.3472 0.4019 0.251 Uiso 1 1 calc R
C51 C 0.4001(6) 0.6024(3) 0.4161(5) 0.0778(18) Uani 1 1 d .
H51A H 0.4471 0.6272 0.3796 0.093 Uiso 1 1 calc R
H51B H 0.3809 0.5652 0.3742 0.093 Uiso 1 1 calc R
C52 C 0.2822(6) 0.6331(3) 0.4090(6) 0.0817(19) Uani 1 1 d .
H52A H 0.2367 0.6400 0.3314 0.123 Uiso 1 1 calc R
H52B H 0.2997 0.6707 0.4480 0.123 Uiso 1 1 calc R
H52C H 0.2335 0.6086 0.4430 0.123 Uiso 1 1 calc R
C53 C 0.5155(6) 0.6499(3) 0.6482(6) 0.0780(18) Uani 1 1 d .
H53A H 0.5552 0.6813 0.6175 0.094 Uiso 1 1 calc R
H53B H 0.4329 0.6639 0.6444 0.094 Uiso 1 1 calc R
C54 C 0.5869(7) 0.6420(3) 0.7682(6) 0.092(2) Uani 1 1 d .
H54A H 0.5889 0.6791 0.8075 0.138 Uiso 1 1 calc R
H54B H 0.6704 0.6299 0.7741 0.138 Uiso 1 1 calc R
H54C H 0.5479 0.6118 0.8009 0.138 Uiso 1 1 calc R
C55 C 0.6544(6) 0.5598(3) 0.5582(6) 0.0705(16) Uani 1 1 d .
H55A H 0.7037 0.5512 0.6351 0.085 Uiso 1 1 calc R
H55B H 0.6448 0.5226 0.5162 0.085 Uiso 1 1 calc R
C56 C 0.7245(6) 0.6029(3) 0.5089(6) 0.0812(19) Uani 1 1 d .
H56A H 0.8033 0.5858 0.5110 0.122 Uiso 1 1 calc R
H56B H 0.7378 0.6393 0.5516 0.122 Uiso 1 1 calc R
H56C H 0.6775 0.6112 0.4322 0.122 Uiso 1 1 calc R
H8 H 0.398(4) 0.402(2) 0.632(4) 0.036(12) Uiso 1 1 d .
H26A H 0.272(4) 0.648(2) 1.120(4) 0.046(12) Uiso 1 1 d .
H9A H 0.547(4) 0.423(2) 0.504(4) 0.036(12) Uiso 1 1 d .
H2A H 0.354(4) 0.5635(18) 1.061(4) 0.033(11) Uiso 1 1 d .
H4A H 0.381(4) 0.534(2) 0.779(3) 0.039(12) Uiso 1 1 d .
H27A H 0.514(5) 0.445(2) 0.773(5) 0.059(17) Uiso 1 1 d .
H24 H 0.012(5) 0.549(3) 0.839(5) 0.063(18) Uiso 1 1 d .
H9B H 0.438(5) 0.396(2) 0.472(4) 0.047(17) Uiso 1 1 d .
H10 H 0.626(5) 0.344(2) 0.611(4) 0.038(13) Uiso 1 1 d .
H4B H 0.262(4) 0.548(2) 0.768(4) 0.031(12) Uiso 1 1 d .
H27B H 0.579(5) 0.399(3) 0.746(4) 0.055(14) Uiso 1 1 d .
H3 H 0.274(4) 0.4995(19) 0.931(4) 0.025(13) Uiso 1 1 d .
H21 H 0.058(5) 0.425(2) 0.885(4) 0.061(15) Uiso 1 1 d .
H26B H 0.314(5) 0.682(2) 1.028(4) 0.055(14) Uiso 1 1 d .
H26C H 0.161(6) 0.687(3) 1.028(5) 0.09(2) Uiso 1 1 d .
H6 H 0.197(4) 0.5176(19) 0.570(3) 0.029(10) Uiso 1 1 d .
H22A H -0.134(5) 0.471(3) 0.770(5) 0.065(17) Uiso 1 1 d .
H14A H 0.274(5) 0.154(2) 0.738(4) 0.045(13) Uiso 1 1 d .
H28A H 0.509(8) 0.290(4) 0.387(8) 0.13(3) Uiso 1 1 d .
H20A H -0.135(5) 0.348(2) 0.788(4) 0.051(15) Uiso 1 1 d .
H22B H -0.206(5) 0.441(2) 0.847(4) 0.053(13) Uiso 1 1 d .
H13 H 0.522(5) 0.186(2) 0.804(4) 0.058(15) Uiso 1 1 d .
H7 H 0.352(5) 0.486(2) 0.501(5) 0.055(14) Uiso 1 1 d .
H27C H 0.602(5) 0.464(2) 0.701(4) 0.053(14) Uiso 1 1 d .
H28B H 0.632(6) 0.286(3) 0.481(5) 0.070(19) Uiso 1 1 d .
H31A H -0.239(7) 0.517(3) 0.982(6) 0.10(2) Uiso 1 1 d .
H31B H -0.110(8) 0.565(4) 1.035(7) 0.12(3) Uiso 1 1 d .
H14B H 0.367(8) 0.113(4) 0.794(6) 0.12(3) Uiso 1 1 d .
H28C H 0.645(7) 0.339(4) 0.437(6) 0.09(3) Uiso 1 1 d .
H15A H 0.315(6) 0.134(3) 0.956(5) 0.085(19) Uiso 1 1 d .
H2B H 0.392(4) 0.595(2) 0.965(4) 0.043(12) Uiso 1 1 d .
H30A H 0.032(6) 0.365(3) 1.015(5) 0.055(17) Uiso 1 1 d .
H30B H -0.008(5) 0.430(3) 1.052(5) 0.070(16) Uiso 1 1 d .
H18 H -0.047(3) 0.2574(16) 0.810(3) 0.003(9) Uiso 1 1 d .
H30C H -0.081(6) 0.381(3) 1.012(5) 0.07(2) Uiso 1 1 d .
H32A H 0.082(7) 0.586(4) 1.150(6) 0.11(2) Uiso 1 1 d .
H32B H 0.077(6) 0.528(3) 1.124(5) 0.076(18) Uiso 1 1 d .
H16A H 0.254(5) 0.239(3) 0.961(5) 0.066(18) Uiso 1 1 d .
H19 H 0.095(7) 0.332(4) 0.800(6) 0.10(3) Uiso 1 1 d .
H16B H 0.295(7) 0.256(4) 0.837(6) 0.12(2) Uiso 1 1 d .
H15B H 0.429(5) 0.184(3) 0.987(4) 0.068(16) Uiso 1 1 d .
H20B H -0.046(6) 0.381(3) 0.713(6) 0.086(19) Uiso 1 1 d .

loop_
_atom_site_aniso_label
_atom_site_aniso_U_11
_atom_site_aniso_U_22
_atom_site_aniso_U_33
_atom_site_aniso_U_23
_atom_site_aniso_U_13
_atom_site_aniso_U_12
Si1 0.0552(8) 0.0350(7) 0.0585(8) 0.0042(6) 0.0199(6) 0.0073(6)
Si2 0.0543(8) 0.0601(9) 0.0485(7) 0.0135(7) 0.0128(6) 0.0152(7)
Si3 0.0424(8) 0.0503(9) 0.0877(11) 0.0032(8) -0.0017(7) -0.0060(7)
Si4 0.0645(9) 0.0422(7) 0.0648(9) 0.0106(7) 0.0297(7) 0.0039(7)
O1 0.058(2) 0.0314(16) 0.0472(18) -0.0035(13) 0.0066(15) 0.0070(15)
O2 0.0405(18) 0.0424(18) 0.065(2) 0.0058(16) 0.0158(16) 0.0107(15)
O3 0.057(2) 0.041(2) 0.0599(19) -0.0005(16) 0.0252(16) -0.0060(16)
O4 0.066(2) 0.0339(17) 0.059(2) -0.0063(16) -0.0083(16) -0.0006(16)
O5 0.0524(19) 0.0405(18) 0.0534(19) 0.0038(15) 0.0218(15) -0.0013(15)
O6 0.058(2) 0.0419(19) 0.067(2) 0.0078(17) 0.0216(18) 0.0079(16)
O7 0.059(3) 0.087(3) 0.087(3) 0.033(2) 0.019(2) 0.013(2)
O8 0.114(4) 0.042(2) 0.119(4) -0.006(2) 0.055(3) -0.009(2)
C1 0.047(3) 0.033(2) 0.046(3) -0.004(2) 0.008(2) 0.005(2)
C2 0.040(3) 0.042(3) 0.043(3) -0.003(2) 0.013(2) 0.000(2)
C3 0.033(3) 0.037(2) 0.049(3) 0.007(2) 0.009(2) 0.002(2)
C4 0.054(3) 0.032(2) 0.047(3) 0.007(2) 0.017(2) 0.014(2)
C5 0.033(2) 0.039(3) 0.054(3) -0.004(2) 0.014(2) 0.004(2)
C6 0.050(3) 0.036(2) 0.040(2) -0.002(2) 0.006(2) 0.008(2)
C7 0.059(3) 0.038(2) 0.032(2) 0.002(2) 0.011(2) 0.011(2)
C8 0.048(3) 0.041(3) 0.051(3) 0.015(2) 0.021(2) 0.009(2)
C9 0.060(4) 0.042(3) 0.065(4) 0.007(3) 0.034(4) 0.011(3)
C10 0.065(4) 0.048(3) 0.075(4) 0.009(3) 0.031(3) 0.013(3)
C11 0.049(3) 0.049(3) 0.058(3) -0.002(3) 0.012(3) 0.016(2)
C12 0.047(3) 0.046(3) 0.059(3) 0.002(2) 0.012(2) 0.008(2)
C13 0.065(4) 0.058(3) 0.070(3) 0.001(3) 0.029(3) 0.010(3)
C14 0.085(5) 0.059(4) 0.075(4) 0.000(3) 0.037(4) 0.005(3)
C15 0.099(5) 0.067(4) 0.086(4) 0.021(4) 0.046(4) 0.011(4)
C16 0.096(5) 0.059(4) 0.065(4) -0.011(3) 0.033(4) -0.009(3)
C17 0.090(4) 0.041(3) 0.075(4) -0.007(3) 0.039(3) -0.006(3)
C18 0.071(5) 0.051(4) 0.086(5) -0.004(3) 0.021(4) -0.006(3)
C19 0.101(5) 0.038(3) 0.066(4) -0.002(3) 0.025(4) -0.008(3)
C20 0.111(6) 0.041(3) 0.076(4) 0.001(3) -0.004(4) -0.006(4)
C21 0.058(3) 0.040(3) 0.062(3) 0.006(2) 0.002(3) -0.002(2)
C22 0.054(3) 0.046(3) 0.073(4) 0.009(3) -0.007(3) -0.005(2)
C23 0.042(3) 0.044(3) 0.083(4) 0.015(3) 0.008(3) 0.010(2)
C24 0.050(3) 0.031(2) 0.054(3) -0.001(2) 0.007(2) 0.007(2)
C25 0.037(2) 0.043(3) 0.045(2) -0.005(2) 0.010(2) 0.014(2)
C26 0.065(4) 0.048(3) 0.057(3) -0.015(3) 0.014(3) 0.000(3)
C27 0.064(4) 0.056(4) 0.068(4) 0.016(3) 0.025(3) 0.019(3)
C28 0.127(7) 0.056(4) 0.113(6) 0.007(4) 0.078(6) 0.034(5)
C29 0.054(3) 0.072(4) 0.081(4) 0.001(3) 0.005(3) 0.002(3)
C30 0.071(5) 0.066(5) 0.086(5) 0.024(4) 0.028(4) 0.013(4)
C31 0.062(4) 0.067(4) 0.113(6) 0.011(4) 0.029(4) 0.011(3)
C32 0.069(4) 0.072(4) 0.064(3) 0.005(3) 0.032(3) 0.001(3)
C33 0.069(3) 0.048(3) 0.070(3) 0.000(3) 0.025(3) 0.012(3)
C34 0.066(4) 0.076(4) 0.091(4) -0.008(3) 0.036(3) 0.016(3)
C35 0.087(4) 0.036(3) 0.073(4) 0.001(3) 0.024(3) 0.004(3)
C36 0.081(4) 0.063(4) 0.111(5) -0.027(4) 0.042(4) -0.025(3)
C37 0.059(3) 0.058(3) 0.058(3) 0.001(3) 0.011(3) 0.011(3)
C38 0.084(5) 0.104(5) 0.067(4) 0.016(4) 0.009(3) 0.046(4)
C39 0.078(4) 0.059(3) 0.058(3) 0.017(3) 0.005(3) -0.007(3)
C40 0.098(5) 0.077(5) 0.082(4) 0.016(4) 0.015(4) -0.014(4)
C41 0.091(5) 0.164(9) 0.073(5) 0.018(6) 0.006(4) -0.019(6)
C42 0.123(7) 0.126(8) 0.092(6) 0.012(6) 0.005(5) -0.030(6)
C43 0.075(6) 0.203(12) 0.189(11) 0.144(10) 0.027(6) 0.009(7)
C44 0.224(15) 0.196(13) 0.176(11) 0.133(11) -0.114(11) -0.127(12)
C45 0.067(4) 0.082(4) 0.079(4) 0.017(3) 0.009(3) -0.008(3)
C46 0.072(4) 0.103(6) 0.098(5) 0.038(4) 0.007(4) 0.008(4)
C47 0.102(7) 0.165(11) 0.218(12) 0.071(10) 0.054(8) 0.016(7)
C48 0.38(2) 0.174(11) 0.170(10) 0.100(9) 0.198(13) 0.171(14)
C49 0.36(2) 0.150(11) 0.169(12) -0.098(10) -0.160(14) 0.125(14)
C50 0.152(9) 0.182(12) 0.190(11) -0.134(11) 0.084(9) -0.052(9)
C51 0.089(5) 0.066(4) 0.082(4) 0.017(3) 0.031(4) -0.003(3)
C52 0.079(4) 0.058(4) 0.100(5) 0.008(3) 0.015(4) -0.012(3)
C53 0.085(4) 0.063(4) 0.097(5) -0.010(3) 0.044(4) -0.016(3)
C54 0.098(5) 0.086(5) 0.093(5) -0.026(4) 0.030(4) -0.029(4)
C55 0.071(4) 0.065(4) 0.088(4) 0.002(3) 0.042(3) -0.002(3)
C56 0.072(4) 0.085(5) 0.102(5) 0.009(4) 0.050(4) -0.010(3)

loop_
_atom_type_symbol
_atom_type_description
_atom_type_scat_dispersion_real
_atom_type_scat_dispersion_imag
_atom_type_scat_source
C C 0.0033 0.0016 'International Tables Vol C Tables 4.2.6.8 and 6.1.1.4'
H H 0.0000 0.0000 'International Tables Vol C Tables 4.2.6.8 and 6.1.1.4'
O O 0.0106 0.0060 'International Tables Vol C Tables 4.2.6.8 and 6.1.1.4'
Si Si 0.0817 0.0704 'International Tables Vol C Tables 4.2.6.8 and 6.1.1.4'

loop_
_geom_angle_atom_site_label_1
_geom_angle_atom_site_label_2
_geom_angle_atom_site_label_3
_geom_angle
O1 Si1 C37 102.5(2)
O1 Si1 C33 113.6(2)
C37 Si1 C33 107.7(3)
O1 Si1 C35 112.6(2)
C37 Si1 C35 109.2(3)
C33 Si1 C35 110.7(3)
O2 Si2 C41 110.9(4)
O2 Si2 C39 111.2(2)
C41 Si2 C39 111.5(3)
O2 Si2 C43 107.3(2)
C41 Si2 C43 116.2(4)
C39 Si2 C43 99.2(3)
O4 Si3 C47 117.0(5)
O4 Si3 C45 112.8(2)
C47 Si3 C45 112.5(4)
O4 Si3 C49 102.8(4)
C47 Si3 C49 105.3(9)
C45 Si3 C49 104.9(6)
O5 Si4 C53 104.5(2)
O5 Si4 C51 110.6(3)
C53 Si4 C51 110.5(3)
O5 Si4 C55 110.6(2)
C53 Si4 C55 109.4(3)
C51 Si4 C55 111.0(3)
C1 O1 Si1 140.7(3)
C3 O2 Si2 130.7(3)
C6 O4 Si3 130.7(3)
C7 O5 Si4 130.4(3)
C11 O6 C10 120.1(4)
O1 C1 C2 106.8(4)
O1 C1 C26 109.0(4)
C2 C1 C26 108.1(4)
O1 C1 C25 109.8(4)
C2 C1 C25 111.6(4)
C26 C1 C25 111.4(4)
C1 C2 C3 117.8(4)
C1 C2 H2A 104(3)
C3 C2 H2A 108(3)
C1 C2 H2B 113(3)
C3 C2 H2B 104(3)
H2A C2 H2B 110(4)
O2 C3 C4 108.7(4)
O2 C3 C2 108.9(4)
C4 C3 C2 113.2(4)
O2 C3 H3 108(4)
C4 C3 H3 114(4)
C2 C3 H3 103(4)
C3 C4 C5 116.6(4)
C3 C4 H4A 115(2)
C5 C4 H4A 99(3)
C3 C4 H4B 120(3)
C5 C4 H4B 103(3)
H4A C4 H4B 101(4)
O3 C5 C4 122.8(4)
O3 C5 C6 121.2(4)
C4 C5 C6 115.9(4)
O4 C6 C5 110.5(4)
O4 C6 C7 107.0(4)
C5 C6 C7 113.0(4)
O4 C6 H6 102(2)
C5 C6 H6 115(2)
C7 C6 H6 109(2)
O5 C7 C8 113.8(4)
O5 C7 C6 108.5(4)
C8 C7 C6 112.1(4)
O5 C7 H7 106(4)
C8 C7 H7 109(3)
C6 C7 H7 107(3)
C27 C8 C9 112.0(5)
C27 C8 C7 111.6(4)
C9 C8 C7 113.2(4)
C27 C8 H8 101(3)
C9 C8 H8 113(3)
C7 C8 H8 105(3)
C8 C9 C10 115.9(5)
C8 C9 H9A 117(3)
C10 C9 H9A 106(3)
C8 C9 H9B 105(4)
C10 C9 H9B 105(4)
H9A C9 H9B 107(5)
O6 C10 C9 106.5(5)
O6 C10 C28 108.5(6)
C9 C10 C28 113.6(6)
O6 C10 H10 108(3)
C9 C10 H10 111(3)
C28 C10 H10 109(3)
O7 C11 O6 123.3(5)
O7 C11 C12 124.2(5)
O6 C11 C12 112.5(4)
C13 C12 C29 124.6(5)
C13 C12 C11 117.3(5)
C29 C12 C11 118.1(5)
C12 C13 C14 129.4(6)
C12 C13 H13 118(3)
C14 C13 H13 112(3)
C13 C14 C15 113.3(6)
C13 C14 H14A 104(3)
C15 C14 H14A 115(3)
C13 C14 H14B 113(5)
C15 C14 H14B 119(4)
H14A C14 H14B 90(5)
C16 C15 C14 110.9(6)
C16 C15 H15A 122(3)
C14 C15 H15A 105(3)
C16 C15 H15B 115(3)
C14 C15 H15B 112(3)
H15A C15 H15B 90(4)
C15 C16 C17 114.2(6)
C15 C16 H16A 100(4)
C17 C16 H16A 106(4)
C15 C16 H16B 95(4)
C17 C16 H16B 119(4)
H16A C16 H16B 120(6)
O8 C17 C18 119.3(6)
O8 C17 C16 121.5(6)
C18 C17 C16 119.2(5)
C19 C18 C17 127.1(7)
C19 C18 H18 102(3)
C17 C18 H18 131(3)
C18 C19 C20 126.5(7)
C18 C19 H19 126(6)
C20 C19 H19 100(6)
C21 C20 C19 113.7(6)
C21 C20 H20A 110(3)
C19 C20 H20A 113(3)
C21 C20 H20B 109(3)
C19 C20 H20B 101(3)
H20A C20 H20B 111(4)
C20 C21 C30 111.4(5)
C20 C21 C22 110.8(5)
C30 C21 C22 110.2(6)
C20 C21 H21 105(3)
C30 C21 H21 108(3)
C22 C21 H21 111(3)
C23 C22 C21 114.3(4)
C23 C22 H22A 110(3)
C21 C22 H22A 110(3)
C23 C22 H22B 115(3)
C21 C22 H22B 103(3)
H22A C22 H22B 104(4)
C31 C23 C24 121.6(6)
C31 C23 C22 120.6(6)
C24 C23 C22 117.6(5)
C25 C24 C23 128.7(5)
C25 C24 H24 127(4)
C23 C24 H24 104(4)
C24 C25 C32 123.4(5)
C24 C25 C1 121.3(4)
C32 C25 C1 115.3(4)
C1 C26 H26A 107(3)
C1 C26 H26B 108(3)
H26A C26 H26B 102(4)
C1 C26 H26C 110(4)
H26A C26 H26C 109(4)
H26B C26 H26C 119(5)
C8 C27 H27A 111(4)
C8 C27 H27B 107(3)
H27A C27 H27B 98(5)
C8 C27 H27C 104(3)
H27A C27 H27C 121(5)
H27B C27 H27C 115(4)
C10 C28 H28A 116(4)
C10 C28 H28B 105(4)
H28A C28 H28B 97(6)
C10 C28 H28C 108(5)
H28A C28 H28C 123(7)
H28B C28 H28C 104(7)
C21 C30 H30A 110(4)
C21 C30 H30B 107(3)
H30A C30 H30B 113(5)
C21 C30 H30C 124(5)
H30A C30 H30C 112(6)
H30B C30 H30C 89(5)
C23 C31 H31A 130(4)
C23 C31 H31B 111(5)
H31A C31 H31B 116(6)
C25 C32 H32A 117(4)
C25 C32 H32B 116(4)
H32A C32 H32B 84(5)
C34 C33 Si1 116.9(4)
C34 C33 H33A 108.1
Si1 C33 H33A 108.1
C34 C33 H33B 108.1
Si1 C33 H33B 108.1
H33A C33 H33B 107.3
C33 C34 H34A 109.5
C33 C34 H34B 109.5
H34A C34 H34B 109.5
C33 C34 H34C 109.5
H34A C34 H34C 109.5
H34B C34 H34C 109.5
C36 C35 Si1 112.6(4)
C36 C35 H35A 109.1
Si1 C35 H35A 109.1
C36 C35 H35B 109.1
Si1 C35 H35B 109.1
H35A C35 H35B 107.8
C35 C36 H36A 109.5
C35 C36 H36B 109.5
H36A C36 H36B 109.5
C35 C36 H36C 109.5
H36A C36 H36C 109.5
H36B C36 H36C 109.5
C38 C37 Si1 116.1(4)
C38 C37 H37A 108.3
Si1 C37 H37A 108.3
C38 C37 H37B 108.2
Si1 C37 H37B 108.2
H37A C37 H37B 107.4
C37 C38 H38A 109.5
C37 C38 H38B 109.5
H38A C38 H38B 109.5
C37 C38 H38C 109.5
H38A C38 H38C 109.5
H38B C38 H38C 109.5
C40 C39 Si2 114.4(5)
C40 C39 H39A 108.7
Si2 C39 H39A 108.7
C40 C39 H39B 108.6
Si2 C39 H39B 108.6
H39A C39 H39B 107.6
C39 C40 H40A 109.5
C39 C40 H40B 109.5
H40A C40 H40B 109.5
C39 C40 H40C 109.5
H40A C40 H40C 109.5
H40B C40 H40C 109.5
C42 C41 Si2 116.6(7)
C42 C41 H41A 108.1
Si2 C41 H41A 108.1
C42 C41 H41B 108.1
Si2 C41 H41B 108.1
H41A C41 H41B 107.3
C41 C42 H42A 109.5
C41 C42 H42B 109.5
H42A C42 H42B 109.5
C41 C42 H42C 109.5
H42A C42 H42C 109.5
H42B C42 H42C 109.5
C44 C43 Si2 83.5(14)
C44 C43 H43A 114.7
Si2 C43 H43A 114.7
C44 C43 H43B 114.7
Si2 C43 H43B 114.7
H43A C43 H43B 111.8
C43 C44 H44A 109.4
C43 C44 H44B 109.5
H44A C44 H44B 109.5
C43 C44 H44C 109.5
H44A C44 H44C 109.5
H44B C44 H44C 109.5
C46 C45 Si3 115.0(5)
C46 C45 H45A 108.5
Si3 C45 H45A 108.5
C46 C45 H45B 108.5
Si3 C45 H45B 108.5
H45A C45 H45B 107.5
C45 C46 H46A 109.5
C45 C46 H46B 109.5
H46A C46 H46B 109.5
C45 C46 H46C 109.5
H46A C46 H46C 109.5
H46B C46 H46C 109.5
C48 C47 Si3 110.8(12)
C48 C47 H47A 109.4
Si3 C47 H47A 109.5
C48 C47 H47B 109.5
Si3 C47 H47B 109.5
H47A C47 H47B 108.1
C47 C48 H48A 109.5
C47 C48 H48B 109.5
H48A C48 H48B 109.5
C47 C48 H48C 109.4
H48A C48 H48C 109.5
H48B C48 H48C 109.5
C50 C49 Si3 124.8(13)
C50 C49 H49A 106.1
Si3 C49 H49A 106.1
C50 C49 H49B 106.2
Si3 C49 H49B 106.1
H49A C49 H49B 106.3
C49 C50 H50A 109.5
C49 C50 H50B 109.5
H50A C50 H50B 109.5
C49 C50 H50C 109.4
H50A C50 H50C 109.5
H50B C50 H50C 109.5
C52 C51 Si4 115.4(5)
C52 C51 H51A 108.4
Si4 C51 H51A 108.4
C52 C51 H51B 108.4
Si4 C51 H51B 108.4
H51A C51 H51B 107.5
C51 C52 H52A 109.5
C51 C52 H52B 109.5
H52A C52 H52B 109.5
C51 C52 H52C 109.5
H52A C52 H52C 109.5
H52B C52 H52C 109.5
C54 C53 Si4 116.7(5)
C54 C53 H53A 108.1
Si4 C53 H53A 108.1
C54 C53 H53B 108.1
Si4 C53 H53B 108.1
H53A C53 H53B 107.3
C53 C54 H54A 109.5
C53 C54 H54B 109.5
H54A C54 H54B 109.5
C53 C54 H54C 109.5
H54A C54 H54C 109.5
H54B C54 H54C 109.5
C56 C55 Si4 115.2(4)
C56 C55 H55A 108.5
Si4 C55 H55A 108.5
C56 C55 H55B 108.5
Si4 C55 H55B 108.5
H55A C55 H55B 107.5
C55 C56 H56A 109.5
C55 C56 H56B 109.5
H56A C56 H56B 109.5
C55 C56 H56C 109.5
H56A C56 H56C 109.5
H56B C56 H56C 109.5

loop_
_geom_bond_atom_site_label_1
_geom_bond_atom_site_label_2
_geom_bond_distance
Si1 O1 1.644(3)
Si1 C37 1.873(6)
Si1 C33 1.872(6)
Si1 C35 1.872(6)
Si2 O2 1.630(4)
Si2 C41 1.803(8)
Si2 C39 1.847(6)
Si2 C43 2.280(15)
Si3 O4 1.606(3)
Si3 C47 1.748(10)
Si3 C45 1.891(7)
Si3 C49 1.937(16)
Si4 O5 1.660(3)
Si4 C53 1.833(7)
Si4 C51 1.873(7)
Si4 C55 1.882(6)
O1 C1 1.432(6)
O2 C3 1.434(6)
O3 C5 1.215(6)
O4 C6 1.391(6)
O5 C7 1.418(6)
O6 C11 1.324(6)
O6 C10 1.439(7)
O7 C11 1.220(6)
O8 C17 1.223(7)
C1 C2 1.529(6)
C1 C26 1.537(7)
C1 C25 1.535(7)
C2 C3 1.535(7)
C2 H2A 0.97(4)
C2 H2B 0.96(5)
C3 C4 1.493(7)
C3 H3 0.72(4)
C4 C5 1.508(7)
C4 H4A 1.01(5)
C4 H4B 0.76(5)
C5 C6 1.521(7)
C6 C7 1.570(7)
C6 H6 1.03(4)
C7 C8 1.539(6)
C7 H7 0.90(5)
C8 C27 1.500(8)
C8 C9 1.501(7)
C8 H8 0.89(5)
C9 C10 1.522(7)
C9 H9A 0.86(5)
C9 H9B 0.81(5)
C10 C28 1.514(9)
C10 H10 0.92(5)
C11 C12 1.493(8)
C12 C13 1.340(8)
C12 C29 1.499(7)
C13 C14 1.479(9)
C13 H13 1.02(6)
C14 C15 1.548(9)
C14 H14A 1.01(5)
C14 H14B 1.02(9)
C15 C16 1.525(10)
C15 H15A 1.15(7)
C15 H15B 1.24(6)
C16 C17 1.520(9)
C16 H16A 0.85(6)
C16 H16B 1.24(8)
C17 C18 1.448(9)
C18 C19 1.316(9)
C18 H18 0.74(3)
C19 C20 1.491(10)
C19 H19 0.85(7)
C20 C21 1.521(8)
C20 H20A 0.96(5)
C20 H20B 1.18(7)
C21 C30 1.505(9)
C21 C22 1.548(8)
C21 H21 1.00(6)
C22 C23 1.497(8)
C22 H22A 0.97(6)
C22 H22B 1.09(5)
C23 C31 1.308(9)
C23 C24 1.480(8)
C24 C25 1.316(7)
C24 H24 0.85(6)
C25 C32 1.507(8)
C26 H26A 1.05(5)
C26 H26B 1.00(6)
C26 H26C 1.04(7)
C27 H27A 0.87(6)
C27 H27B 0.96(6)
C27 H27C 0.99(6)
C28 H28A 1.22(10)
C28 H28B 0.83(7)
C28 H28C 0.91(8)
C30 H30A 0.80(6)
C30 H30B 1.16(6)
C30 H30C 0.80(7)
C31 H31A 1.06(8)
C31 H31B 1.06(9)
C32 H32A 1.07(9)
C32 H32B 0.96(7)
C33 C34 1.506(8)
C33 H33A 0.9900
C33 H33B 0.9900
C34 H34A 0.9800
C34 H34B 0.9800
C34 H34C 0.9800
C35 C36 1.518(9)
C35 H35A 0.9900
C35 H35B 0.9900
C36 H36A 0.9800
C36 H36B 0.9800
C36 H36C 0.9800
C37 C38 1.505(8)
C37 H37A 0.9900
C37 H37B 0.9900
C38 H38A 0.9800
C38 H38B 0.9800
C38 H38C 0.9800
C39 C40 1.552(8)
C39 H39A 0.9900
C39 H39B 0.9900
C40 H40A 0.9800
C40 H40B 0.9800
C40 H40C 0.9800
C41 C42 1.434(13)
C41 H41A 0.9900
C41 H41B 0.9900
C42 H42A 0.9800
C42 H42B 0.9800
C42 H42C 0.9800
C43 C44 1.263(13)
C43 H43A 0.9900
C43 H43B 0.9900
C44 H44A 0.9800
C44 H44B 0.9800
C44 H44C 0.9800
C45 C46 1.496(9)
C45 H45A 0.9900
C45 H45B 0.9900
C46 H46A 0.9800
C46 H46B 0.9800
C46 H46C 0.9800
C47 C48 1.407(16)
C47 H47A 0.9900
C47 H47B 0.9900
C48 H48A 0.9800
C48 H48B 0.9800
C48 H48C 0.9800
C49 C50 1.252(17)
C49 H49A 0.9900
C49 H49B 0.9900
C50 H50A 0.9800
C50 H50B 0.9800
C50 H50C 0.9800
C51 C52 1.505(10)
C51 H51A 0.9900
C51 H51B 0.9900
C52 H52A 0.9800
C52 H52B 0.9800
C52 H52C 0.9800
C53 C54 1.509(10)
C53 H53A 0.9900
C53 H53B 0.9900
C54 H54A 0.9800
C54 H54B 0.9800
C54 H54C 0.9800
C55 C56 1.522(8)
C55 H55A 0.9900
C55 H55B 0.9900
C56 H56A 0.9800
C56 H56B 0.9800
C56 H56C 0.9800
